data_4318929
loop_
_publ_author_name
'Sangeeta Ray Banerjee'
'Murali K. Levadala'
'Neva Lazarova'
'Lihui Wei'
'John F. Valliant'
'Karin A. Stephenson'
'John W. Babich'
'Kevin P. Maresca'
'Jon Zubieta'

_publ_section_title
;
 Bifunctional Single Amino Acid Chelates for Labeling of Biomolecules with
 the {Tc(CO)3}+ and {Re(CO)3}+ Cores. Crystal and Molecular Structures of
 [ReBr(CO)3(H2NCH2C5H4N)], [Re(CO)3{(C5H4NCH2)2NH}]Br,
 [Re(CO)3{(C5H4NCH2)2NCH2CO2H}]Br, [Re(CO)3{X(Y)NCH2CO2CH2CH3}]Br (X = Y =
 2-pyridylmethyl; X = 2-pyridylmethyl, Y = 2-(1-methylimidazolyl)methyl; X
 = Y = 2-(1-methylimidazolyl)methyl), [ReBr(CO)3{(C5H4NCH2)NH(CH2C4H3S)}],
 and [Re(CO)3{(C5H4NCH2)N(CH2C4H3S)(CH2CO2)}]
;
_journal_name_full 'Inorganic Chemistry'
_journal_page_first 6417
_journal_page_last 6425
_journal_paper_doi 10.1021/ic020476e
_journal_volume 41
_journal_year 2002
_chemical_formula_sum 'C16 H13 N2 O5 Re S'
_chemical_formula_weight 531.54
_chemical_name_systematic
;
  ?
;
_space_group_IT_number 14
_symmetry_cell_setting monoclinic
_symmetry_space_group_name_Hall '-P 2ybc'
_symmetry_space_group_name_H-M 'P 1 21/c 1'
_atom_sites_solution_hydrogens geom
_atom_sites_solution_primary direct
_atom_sites_solution_secondary difmap
_audit_creation_method SHELXL-97
_cell_angle_alpha 90.00
_cell_angle_beta 101.7260(10)
_cell_angle_gamma 90.00
_cell_formula_units_Z 4
_cell_length_a 17.2072(7)
_cell_length_b 8.5853(4)
_cell_length_c 11.5607(5)
_cell_measurement_temperature 363(2)
_cell_volume 1672.21(13)
_computing_structure_refinement 'SHELXL-97 (Sheldrick, 1997)'
_computing_structure_solution 'SHELXS-97 (Sheldrick, 1990)'
_diffrn_ambient_temperature 90(2)
_diffrn_measured_fraction_theta_full 0.938
_diffrn_measured_fraction_theta_max 0.938
_diffrn_radiation_monochromator graphite
_diffrn_radiation_source 'fine-focus sealed tube'
_diffrn_radiation_type MoK\a
_diffrn_radiation_wavelength 0.71073
_diffrn_reflns_av_R_equivalents 0.0374
_diffrn_reflns_av_sigmaI/netI 0.0369
_diffrn_reflns_limit_h_max 25
_diffrn_reflns_limit_h_min -25
_diffrn_reflns_limit_k_max 13
_diffrn_reflns_limit_k_min -13
_diffrn_reflns_limit_l_max 17
_diffrn_reflns_limit_l_min -17
_diffrn_reflns_number 21783
_diffrn_reflns_theta_full 33.00
_diffrn_reflns_theta_max 33.00
_diffrn_reflns_theta_min 1.21
_exptl_absorpt_coefficient_mu 7.422
_exptl_absorpt_correction_type SADABS
_exptl_crystal_colour Red
_exptl_crystal_density_diffrn 2.111
_exptl_crystal_density_method 'not measured'
_exptl_crystal_description Block
_exptl_crystal_F_000 1016
_exptl_crystal_size_max 0.20
_exptl_crystal_size_mid 0.13
_exptl_crystal_size_min 0.12
_refine_diff_density_max 1.200
_refine_diff_density_min -1.228
_refine_diff_density_rms 0.157
_refine_ls_extinction_method none
_refine_ls_goodness_of_fit_ref 1.051
_refine_ls_hydrogen_treatment mixed
_refine_ls_matrix_type full
_refine_ls_number_parameters 226
_refine_ls_number_reflns 5912
_refine_ls_number_restraints 0
_refine_ls_restrained_S_all 1.051
_refine_ls_R_factor_all 0.0293
_refine_ls_R_factor_gt 0.0240
_refine_ls_shift/su_max 0.001
_refine_ls_shift/su_mean 0.000
_refine_ls_structure_factor_coef Fsqd
_refine_ls_weighting_details 'calc w=1/[\s^2^(Fo^2^)+(0.0144P)^2^+3.2202P] where P=(Fo^2^+2Fc^2^)/3'
_refine_ls_weighting_scheme calc
_refine_ls_wR_factor_gt 0.0514
_refine_ls_wR_factor_ref 0.0564
_reflns_number_gt 5235
_reflns_number_total 5912
_reflns_threshold_expression >2sigma(I)
_cod_data_source_file ic020476e_7.cif
_cod_data_source_block p21-c(9)
_cod_depositor_comments
;
The following automatic conversions were performed:

'_symmetry_cell_setting' value 'Monoclinic' changed to 'monoclinic'
according to the built-in table from CIF Core dictionary named
'cif_core.dic' version 2.4.1 from 2010-06-29.

Automatic conversion script
Id: cif_fix_values 1646 2011-03-28 12:23:43Z adriana 
;
_cod_database_code 4318929

loop_
_symmetry_equiv_pos_as_xyz
'x, y, z'
'-x, y+1/2, -z+1/2'
'-x, -y, -z'
'x, -y-1/2, z-1/2'

loop_
_atom_site_label
_atom_site_type_symbol
_atom_site_fract_x
_atom_site_fract_y
_atom_site_fract_z
_atom_site_U_iso_or_equiv
_atom_site_adp_type
_atom_site_occupancy
_atom_site_symmetry_multiplicity
_atom_site_calc_flag
_atom_site_refinement_flags
_atom_site_disorder_assembly
_atom_site_disorder_group
Re1 Re 0.225707(6) 0.727082(12) 0.138703(9) 0.01051(3) Uani 1 1 d . . .
S1 S 0.39597(5) 1.28569(10) 0.24196(8) 0.02345(16) Uani 1 1 d . . .
O1 O 0.32765(13) 0.5984(3) -0.02788(19) 0.0188(4) Uani 1 1 d . . .
O2 O 0.14514(14) 0.4073(3) 0.1277(2) 0.0213(5) Uani 1 1 d . . .
O3 O 0.35632(14) 0.6073(3) 0.34029(19) 0.0195(4) Uani 1 1 d . . .
O4 O 0.15782(12) 0.8356(2) 0.24909(18) 0.0141(4) Uani 1 1 d . . .
O5 O 0.13780(13) 1.0504(2) 0.34688(19) 0.0178(4) Uani 1 1 d . . .
N1 N 0.26948(14) 0.9734(3) 0.1426(2) 0.0116(4) Uani 1 1 d . . .
N2 N 0.13789(14) 0.8395(3) 0.0023(2) 0.0125(4) Uani 1 1 d . . .
C1 C 0.28796(17) 0.6465(3) 0.0337(2) 0.0134(5) Uani 1 1 d . . .
C2 C 0.17525(18) 0.5278(3) 0.1319(3) 0.0149(5) Uani 1 1 d . . .
C3 C 0.30615(17) 0.6522(3) 0.2655(2) 0.0139(5) Uani 1 1 d . . .
C4 C 0.23805(16) 1.0403(3) 0.0233(2) 0.0132(5) Uani 1 1 d . . .
H4A H 0.2722 1.0096 -0.0299 0.016 Uiso 1 1 calc R . .
H4B H 0.2388 1.1530 0.0285 0.016 Uiso 1 1 calc R . .
C5 C 0.15480(16) 0.9866(3) -0.0262(2) 0.0120(5) Uani 1 1 d . . .
C6 C 0.10096(17) 1.0782(3) -0.1020(3) 0.0151(5) Uani 1 1 d . . .
H6 H 0.1134 1.1803 -0.1179 0.018 Uiso 1 1 calc R . .
C7 C 0.02799(18) 1.0145(3) -0.1540(3) 0.0163(5) Uani 1 1 d . . .
H7 H -0.0090 1.0728 -0.2064 0.020 Uiso 1 1 calc R . .
C8 C 0.01126(17) 0.8628(3) -0.1266(3) 0.0157(5) Uani 1 1 d . . .
H8 H -0.0370 0.8173 -0.1608 0.019 Uiso 1 1 calc R . .
C9 C 0.06699(17) 0.7798(3) -0.0478(3) 0.0151(5) Uani 1 1 d . . .
H9 H 0.0550 0.6787 -0.0286 0.018 Uiso 1 1 calc R . .
C10 C 0.35877(16) 0.9763(3) 0.1672(3) 0.0153(5) Uani 1 1 d . . .
H10A H 0.3780 0.9433 0.2482 0.018 Uiso 1 1 calc R . .
H10B H 0.3767 0.9001 0.1165 0.018 Uiso 1 1 calc R . .
C11 C 0.39648(17) 1.1293(3) 0.1501(3) 0.0144(5) Uani 1 1 d . . .
C12 C 0.43968(16) 1.1626(3) 0.0621(2) 0.0123(5) Uani 1 1 d . . .
H12 H 0.4463 1.0939 0.0026 0.015 Uiso 1 1 calc R . .
C13 C 0.47201(19) 1.3167(4) 0.0765(3) 0.0231(6) Uani 1 1 d . . .
H13 H 0.5035 1.3588 0.0278 0.028 Uiso 1 1 calc R . .
C14 C 0.45239(19) 1.3950(4) 0.1678(3) 0.0222(6) Uani 1 1 d . . .
H14 H 0.4679 1.4969 0.1878 0.027 Uiso 1 1 calc R . .
C15 C 0.23822(18) 1.0605(3) 0.2355(2) 0.0142(5) Uani 1 1 d . . .
H15A H 0.2186 1.1608 0.2036 0.017 Uiso 1 1 calc R . .
H15B H 0.2818 1.0798 0.3016 0.017 Uiso 1 1 calc R . .
C16 C 0.17216(17) 0.9782(3) 0.2813(2) 0.0132(5) Uani 1 1 d . . .

loop_
_atom_site_aniso_label
_atom_site_aniso_U_11
_atom_site_aniso_U_22
_atom_site_aniso_U_33
_atom_site_aniso_U_23
_atom_site_aniso_U_13
_atom_site_aniso_U_12
Re1 0.01254(5) 0.00827(5) 0.01070(5) 0.00050(4) 0.00226(4) 0.00056(4)
S1 0.0287(4) 0.0197(4) 0.0227(4) -0.0055(3) 0.0071(3) -0.0062(3)
O1 0.0210(11) 0.0204(11) 0.0160(10) -0.0005(8) 0.0060(8) 0.0027(8)
O2 0.0267(12) 0.0141(10) 0.0238(12) 0.0029(8) 0.0068(9) -0.0042(9)
O3 0.0238(11) 0.0179(11) 0.0152(10) 0.0010(8) 0.0003(8) 0.0041(8)
O4 0.0152(9) 0.0118(9) 0.0161(10) -0.0005(7) 0.0053(8) -0.0008(7)
O5 0.0202(10) 0.0177(10) 0.0162(10) -0.0024(8) 0.0056(8) 0.0037(8)
N1 0.0118(10) 0.0103(10) 0.0124(11) 0.0005(8) 0.0019(8) 0.0007(8)
N2 0.0154(11) 0.0095(11) 0.0124(11) -0.0009(8) 0.0026(8) 0.0001(8)
C1 0.0151(12) 0.0093(12) 0.0144(13) 0.0016(9) -0.0002(10) -0.0010(9)
C2 0.0175(13) 0.0151(13) 0.0124(12) 0.0012(10) 0.0037(10) 0.0023(10)
C3 0.0195(13) 0.0097(12) 0.0137(12) -0.0010(9) 0.0066(10) -0.0008(10)
C4 0.0136(12) 0.0125(12) 0.0127(12) 0.0019(9) 0.0009(10) -0.0020(9)
C5 0.0142(12) 0.0130(12) 0.0090(11) -0.0008(9) 0.0025(9) -0.0016(9)
C6 0.0174(13) 0.0145(13) 0.0140(13) 0.0026(10) 0.0044(10) 0.0009(10)
C7 0.0165(13) 0.0178(14) 0.0140(13) 0.0030(10) 0.0018(10) 0.0026(10)
C8 0.0133(12) 0.0181(13) 0.0147(13) -0.0013(10) 0.0004(10) -0.0008(10)
C9 0.0143(12) 0.0139(13) 0.0165(13) -0.0001(10) 0.0016(10) -0.0010(10)
C10 0.0112(12) 0.0138(13) 0.0198(14) -0.0004(10) 0.0003(10) 0.0000(10)
C11 0.0130(12) 0.0125(12) 0.0160(13) 0.0005(10) -0.0008(10) 0.0004(9)
C12 0.0132(12) 0.0085(12) 0.0153(12) -0.0005(9) 0.0032(10) -0.0008(9)
C13 0.0189(14) 0.0217(15) 0.0294(17) 0.0069(13) 0.0070(13) -0.0016(12)
C14 0.0182(14) 0.0156(14) 0.0302(17) -0.0003(12) -0.0014(12) -0.0017(11)
C15 0.0193(13) 0.0119(12) 0.0120(12) -0.0005(9) 0.0044(10) 0.0003(10)
C16 0.0152(12) 0.0124(12) 0.0111(12) 0.0001(9) 0.0004(10) 0.0027(9)

loop_
_atom_type_symbol
_atom_type_description
_atom_type_scat_dispersion_real
_atom_type_scat_dispersion_imag
_atom_type_scat_source
C C 0.0033 0.0016 'International Tables Vol C Tables 4.2.6.8 and 6.1.1.4'
H H 0.0000 0.0000 'International Tables Vol C Tables 4.2.6.8 and 6.1.1.4'
N N 0.0061 0.0033 'International Tables Vol C Tables 4.2.6.8 and 6.1.1.4'
O O 0.0106 0.0060 'International Tables Vol C Tables 4.2.6.8 and 6.1.1.4'
S S 0.1246 0.1234 'International Tables Vol C Tables 4.2.6.8 and 6.1.1.4'
Re Re -1.0185 7.2310 'International Tables Vol C Tables 4.2.6.8 and 6.1.1.4'

loop_
_geom_angle_atom_site_label_1
_geom_angle_atom_site_label_2
_geom_angle_atom_site_label_3
_geom_angle
_geom_angle_site_symmetry_1
_geom_angle_site_symmetry_3
_geom_angle_publ_flag
C1 Re1 C3 87.31(12) . . ?
C1 Re1 C2 87.62(12) . . ?
C3 Re1 C2 89.01(12) . . ?
C1 Re1 O4 175.07(10) . . ?
C3 Re1 O4 95.06(10) . . ?
C2 Re1 O4 96.72(10) . . ?
C1 Re1 N2 95.55(10) . . ?
C3 Re1 N2 173.30(10) . . ?
C2 Re1 N2 97.15(11) . . ?
O4 Re1 N2 81.64(8) . . ?
C1 Re1 N1 97.18(10) . . ?
C3 Re1 N1 96.54(10) . . ?
C2 Re1 N1 172.81(10) . . ?
O4 Re1 N1 78.28(8) . . ?
N2 Re1 N1 77.12(8) . . ?
C14 S1 C11 92.55(16) . . ?
C16 O4 Re1 119.74(18) . . ?
C4 N1 C15 110.9(2) . . ?
C4 N1 C10 109.4(2) . . ?
C15 N1 C10 111.0(2) . . ?
C4 N1 Re1 106.71(16) . . ?
C15 N1 Re1 108.52(16) . . ?
C10 N1 Re1 110.23(16) . . ?
C9 N2 C5 118.3(2) . . ?
C9 N2 Re1 125.45(19) . . ?
C5 N2 Re1 116.01(18) . . ?
O1 C1 Re1 178.1(3) . . ?
O2 C2 Re1 179.7(3) . . ?
O3 C3 Re1 178.2(3) . . ?
N1 C4 C5 111.9(2) . . ?
N2 C5 C6 122.4(3) . . ?
N2 C5 C4 115.5(2) . . ?
C6 C5 C4 122.0(2) . . ?
C5 C6 C7 118.7(3) . . ?
C8 C7 C6 118.8(3) . . ?
C9 C8 C7 119.2(3) . . ?
N2 C9 C8 122.5(3) . . ?
C11 C10 N1 116.3(2) . . ?
C12 C11 C10 125.5(3) . . ?
C12 C11 S1 111.1(2) . . ?
C10 C11 S1 123.3(2) . . ?
C11 C12 C13 110.7(3) . . ?
C14 C13 C12 113.5(3) . . ?
C13 C14 S1 112.2(2) . . ?
N1 C15 C16 114.9(2) . . ?
O5 C16 O4 124.9(3) . . ?
O5 C16 C15 118.1(3) . . ?
O4 C16 C15 117.0(2) . . ?

loop_
_geom_bond_atom_site_label_1
_geom_bond_atom_site_label_2
_geom_bond_distance
_geom_bond_site_symmetry_2
_geom_bond_publ_flag
Re1 C1 1.905(3) . ?
Re1 C3 1.911(3) . ?
Re1 C2 1.913(3) . ?
Re1 O4 2.113(2) . ?
Re1 N2 2.176(2) . ?
Re1 N1 2.242(2) . ?
S1 C14 1.702(3) . ?
S1 C11 1.713(3) . ?
O1 C1 1.158(3) . ?
O2 C2 1.154(4) . ?
O3 C3 1.157(3) . ?
O4 C16 1.289(3) . ?
O5 C16 1.221(3) . ?
N1 C4 1.491(4) . ?
N1 C15 1.496(4) . ?
N1 C10 1.505(4) . ?
N2 C9 1.341(4) . ?
N2 C5 1.351(3) . ?
C4 C5 1.503(4) . ?
C5 C6 1.384(4) . ?
C6 C7 1.389(4) . ?
C7 C8 1.385(4) . ?
C8 C9 1.379(4) . ?
C10 C11 1.496(4) . ?
C11 C12 1.406(4) . ?
C12 C13 1.432(4) . ?
C13 C14 1.351(5) . ?
C15 C16 1.521(4) . ?
